data_4066253
loop_
_publ_author_name
'Peitz, Stephan'
'Peulecke, Normen'
'Aluri, Bhaskar R.'
'M\"uller, Bernd H.'
'Spannenberg, Anke'
'Rosenthal, Uwe'
'Al-Hazmi, Mohammed H.'
'Mosa, Fuad M.'
'W\"ohl, Anina'
'M\"uller, Wolfgang'

_publ_section_title
;
 Metalation and Transmetalation Studies on Ph2PN(iPr)P(Ph)N(iPr)H for
 Selective Ethene Trimerization to 1-Hexene&#x22A5;
;
_journal_issue 21
_journal_name_full Organometallics
_journal_page_first 5263
_journal_paper_doi 10.1021/om100371f
_journal_volume 29
_journal_year 2010
_chemical_formula_sum 'C48 H58 Mg N4 P4'
_chemical_formula_weight 839.17
_chemical_name_systematic
; 
 ? 
;
_space_group_IT_number 2
_symmetry_cell_setting triclinic
_symmetry_space_group_name_Hall '-P 1'
_symmetry_space_group_name_H-M 'P -1'
_atom_sites_solution_hydrogens geom
_atom_sites_solution_primary direct
_atom_sites_solution_secondary difmap
_audit_creation_method SHELXL-97
_cell_angle_alpha 77.452(4)
_cell_angle_beta 86.257(4)
_cell_angle_gamma 62.376(3)
_cell_formula_units_Z 2
_cell_length_a 11.2819(6)
_cell_length_b 11.9821(5)
_cell_length_c 19.8530(10)
_cell_measurement_reflns_used 6901
_cell_measurement_temperature 200(2)
_cell_measurement_theta_max 27.16
_cell_measurement_theta_min 1.91
_cell_volume 2319.1(2)
_computing_cell_refinement X-AREA
_computing_data_collection 'X-AREA (Stoe & Cie, 2005)'
_computing_data_reduction X-AREA
_computing_molecular_graphics 'XP in SHELXTL'
_computing_publication_material 'SHELXTL (Sheldrick, 2008)'
_computing_structure_refinement 'SHELXL-97 (Sheldrick, 2008)'
_computing_structure_solution 'SHELXS-97 (Sheldrick, 2008)'
_diffrn_ambient_temperature 200(2)
_diffrn_measured_fraction_theta_full 0.987
_diffrn_measured_fraction_theta_max 0.987
_diffrn_measurement_device_type 'STOE IPDS II'
_diffrn_measurement_method \w
_diffrn_radiation_monochromator graphite
_diffrn_radiation_source 'fine-focus sealed tube'
_diffrn_radiation_type MoK\a
_diffrn_radiation_wavelength 0.71073
_diffrn_reflns_av_R_equivalents 0.0450
_diffrn_reflns_av_sigmaI/netI 0.0637
_diffrn_reflns_limit_h_max 14
_diffrn_reflns_limit_h_min -14
_diffrn_reflns_limit_k_max 15
_diffrn_reflns_limit_k_min -15
_diffrn_reflns_limit_l_max 25
_diffrn_reflns_limit_l_min -25
_diffrn_reflns_number 35600
_diffrn_reflns_theta_full 26.84
_diffrn_reflns_theta_max 26.84
_diffrn_reflns_theta_min 1.96
_exptl_absorpt_coefficient_mu 0.213
_exptl_absorpt_correction_T_max 0.9805
_exptl_absorpt_correction_T_min 0.9153
_exptl_absorpt_correction_type numerical
_exptl_absorpt_process_details 'X-SHAPE and X-RED32 (Stoe & Cie, 2005)'
_exptl_crystal_colour colourless
_exptl_crystal_density_diffrn 1.202
_exptl_crystal_density_method 'not measured'
_exptl_crystal_description prism
_exptl_crystal_F_000 892
_exptl_crystal_size_max 0.40
_exptl_crystal_size_mid 0.30
_exptl_crystal_size_min 0.17
_refine_diff_density_max 0.703
_refine_diff_density_min -0.445
_refine_diff_density_rms 0.053
_refine_ls_extinction_method none
_refine_ls_goodness_of_fit_ref 1.007
_refine_ls_hydrogen_treatment constr
_refine_ls_matrix_type full
_refine_ls_number_parameters 519
_refine_ls_number_reflns 9835
_refine_ls_number_restraints 22
_refine_ls_restrained_S_all 1.008
_refine_ls_R_factor_all 0.0746
_refine_ls_R_factor_gt 0.0457
_refine_ls_shift/su_max 0.000
_refine_ls_shift/su_mean 0.000
_refine_ls_structure_factor_coef Fsqd
_refine_ls_weighting_details 'calc w=1/[\s^2^(Fo^2^)+(0.0706P)^2^+0.0000P] where P=(Fo^2^+2Fc^2^)/3'
_refine_ls_weighting_scheme calc
_refine_ls_wR_factor_gt 0.1295
_refine_ls_wR_factor_ref 0.1350
_reflns_number_gt 6362
_reflns_number_total 9835
_reflns_threshold_expression >2sigma(I)
_cod_data_source_file om100371f_si_001.cif
_cod_data_source_block 4
_cod_original_sg_symbol_H-M P-1
_cod_database_code 4066253

loop_
_symmetry_equiv_pos_as_xyz
'x, y, z'
'-x, -y, -z'

loop_
_atom_site_label
_atom_site_type_symbol
_atom_site_fract_x
_atom_site_fract_y
_atom_site_fract_z
_atom_site_U_iso_or_equiv
_atom_site_adp_type
_atom_site_occupancy
_atom_site_symmetry_multiplicity
_atom_site_calc_flag
_atom_site_refinement_flags
_atom_site_disorder_assembly
_atom_site_disorder_group
C1 C 0.2627(3) 0.8889(3) 0.11998(14) 0.0374(6) Uani 1 1 d . . .
H1 H 0.3463 0.8189 0.1062 0.045 Uiso 1 1 calc R . .
C2 C 0.1437(3) 0.8778(4) 0.09653(17) 0.0531(8) Uani 1 1 d . . .
H2A H 0.1526 0.7921 0.1172 0.080 Uiso 1 1 calc R . .
H2B H 0.1410 0.8906 0.0461 0.080 Uiso 1 1 calc R . .
H2C H 0.0609 0.9436 0.1112 0.080 Uiso 1 1 calc R . .
C3 C 0.2572(3) 1.0176(3) 0.08559(15) 0.0479(8) Uani 1 1 d . . .
H3A H 0.1812 1.0870 0.1024 0.072 Uiso 1 1 calc R . .
H3B H 0.2466 1.0310 0.0354 0.072 Uiso 1 1 calc R . .
H3C H 0.3405 1.0178 0.0968 0.072 Uiso 1 1 calc R . .
C4 C 0.2473(3) 0.7380(3) 0.31909(14) 0.0370(6) Uani 1 1 d . . .
C5 C 0.1080(3) 0.7982(3) 0.31484(17) 0.0469(7) Uani 1 1 d . . .
H5 H 0.0631 0.8425 0.2710 0.056 Uiso 1 1 calc R . .
C6 C 0.0330(4) 0.7953(4) 0.3726(2) 0.0614(9) Uani 1 1 d . . .
H6 H -0.0619 0.8353 0.3683 0.074 Uiso 1 1 calc R . .
C7 C 0.0976(5) 0.7337(4) 0.4366(2) 0.0703(11) Uani 1 1 d . . .
H7 H 0.0471 0.7318 0.4766 0.084 Uiso 1 1 calc R . .
C8 C 0.2351(4) 0.6750(4) 0.44245(18) 0.0662(10) Uani 1 1 d . . .
H8 H 0.2794 0.6333 0.4866 0.079 Uiso 1 1 calc R . .
C9 C 0.3086(3) 0.6766(3) 0.38430(15) 0.0480(7) Uani 1 1 d . . .
H9 H 0.4036 0.6347 0.3890 0.058 Uiso 1 1 calc R . .
C10 C 0.6132(3) 0.5514(3) 0.26480(17) 0.0462(7) Uani 1 1 d . A .
H10 H 0.6968 0.5614 0.2617 0.055 Uiso 1 1 calc R . .
C11 C 0.6073(4) 0.4977(3) 0.20291(19) 0.0575(9) Uani 1 1 d . . .
H11A H 0.5315 0.4782 0.2067 0.086 Uiso 1 1 calc R . .
H11B H 0.6907 0.4187 0.2020 0.086 Uiso 1 1 calc R . .
H11C H 0.5960 0.5615 0.1603 0.086 Uiso 1 1 calc R . .
C12 C 0.6257(4) 0.4560(3) 0.3320(2) 0.0692(11) Uani 1 1 d . . .
H12A H 0.6264 0.4933 0.3712 0.104 Uiso 1 1 calc R . .
H12B H 0.7093 0.3762 0.3332 0.104 Uiso 1 1 calc R . .
H12C H 0.5496 0.4371 0.3347 0.104 Uiso 1 1 calc R . .
C13 C 0.6241(3) 0.7336(3) 0.36254(14) 0.0374(6) Uani 1 1 d . . .
C14 C 0.5595(3) 0.7554(3) 0.42348(13) 0.0466(7) Uani 1 1 d D . .
H14 H 0.4652 0.8076 0.4220 0.056 Uiso 1 1 calc R . .
C15 C 0.6294(3) 0.7027(3) 0.48641(14) 0.0625(10) Uani 1 1 d D . .
H15 H 0.5836 0.7196 0.5278 0.075 Uiso 1 1 calc R . .
C16 C 0.7658(3) 0.6257(4) 0.48895(15) 0.0664(10) Uani 1 1 d D . .
H16 H 0.8139 0.5874 0.5323 0.080 Uiso 1 1 calc R . .
C17 C 0.8328(3) 0.6039(4) 0.42878(12) 0.0608(9) Uani 1 1 d D . .
H17 H 0.9273 0.5530 0.4304 0.073 Uiso 1 1 calc R . .
C18 C 0.7621(3) 0.6565(3) 0.36614(14) 0.0481(8) Uani 1 1 d D . .
H18 H 0.8083 0.6397 0.3249 0.058 Uiso 1 1 calc R . .
C19 C 0.6391(3) 0.8201(3) 0.21819(14) 0.0350(6) Uani 1 1 d . . .
C20 C 0.6380(3) 0.7940(3) 0.15330(13) 0.0418(7) Uani 1 1 d D . .
H20 H 0.5774 0.7646 0.1432 0.050 Uiso 1 1 calc R . .
C21 C 0.7229(3) 0.8097(3) 0.10337(14) 0.0489(8) Uani 1 1 d D . .
H21 H 0.7209 0.7908 0.0595 0.059 Uiso 1 1 calc R . .
C22 C 0.8109(3) 0.8529(3) 0.11726(14) 0.0502(8) Uani 1 1 d D . .
H22 H 0.8709 0.8624 0.0834 0.060 Uiso 1 1 calc R . .
C23 C 0.8111(3) 0.8821(3) 0.18072(12) 0.0491(8) Uani 1 1 d D . .
H23 H 0.8706 0.9131 0.1902 0.059 Uiso 1 1 calc R . .
C24 C 0.7256(3) 0.8669(3) 0.23063(14) 0.0413(7) Uani 1 1 d D . .
H24 H 0.7260 0.8886 0.2739 0.050 Uiso 1 1 calc R . .
C25 C 0.1228(3) 1.0885(4) 0.38160(15) 0.0597(10) Uani 1 1 d D . .
H25A H 0.1708 0.9922 0.3943 0.072 Uiso 0.729(7) 1 calc PR A 1
H25B H 0.1086 1.1664 0.3985 0.072 Uiso 0.271(7) 1 calc PR A 2
C28 C 0.0101(3) 1.2675(3) 0.18814(16) 0.0409(7) Uani 1 1 d . . .
C29 C -0.0504(3) 1.1884(3) 0.18995(15) 0.0456(7) Uani 1 1 d D . .
H29 H -0.0452 1.1293 0.2316 0.055 Uiso 1 1 calc R . .
C30 C -0.1176(3) 1.1941(3) 0.13269(15) 0.0578(9) Uani 1 1 d D . .
H30 H -0.1609 1.1416 0.1357 0.069 Uiso 1 1 calc R . .
C31 C -0.1220(4) 1.2756(3) 0.07119(18) 0.0721(12) Uani 1 1 d D . .
H31 H -0.1657 1.2779 0.0312 0.086 Uiso 1 1 calc R . .
C32 C -0.0621(4) 1.3539(3) 0.06822(18) 0.0749(12) Uani 1 1 d D . .
H32 H -0.0657 1.4112 0.0260 0.090 Uiso 1 1 calc R . .
C33 C 0.0030(3) 1.3502(3) 0.12583(16) 0.0566(9) Uani 1 1 d D . .
H33 H 0.0436 1.4051 0.1228 0.068 Uiso 1 1 calc R . .
C34 C 0.2078(3) 1.4263(3) 0.25007(15) 0.0400(6) Uani 1 1 d . A .
H34 H 0.2894 1.4299 0.2291 0.048 Uiso 1 1 calc R . .
C35 C 0.2183(4) 1.4174(3) 0.32706(17) 0.0556(9) Uani 1 1 d . . .
H35A H 0.1369 1.4189 0.3485 0.083 Uiso 1 1 calc R . .
H35B H 0.2284 1.4906 0.3348 0.083 Uiso 1 1 calc R . .
H35C H 0.2962 1.3368 0.3476 0.083 Uiso 1 1 calc R . .
C36 C 0.0858(3) 1.5506(3) 0.21729(18) 0.0511(8) Uani 1 1 d . . .
H36A H 0.0838 1.5585 0.1671 0.077 Uiso 1 1 calc R . .
H36B H 0.0911 1.6245 0.2276 0.077 Uiso 1 1 calc R . .
H36C H 0.0041 1.5485 0.2361 0.077 Uiso 1 1 calc R . .
C37 C 0.3915(3) 1.2500(3) 0.12867(13) 0.0346(6) Uani 1 1 d . . .
C38 C 0.3332(3) 1.3766(3) 0.09258(15) 0.0561(9) Uani 1 1 d D . .
H38 H 0.2567 1.4395 0.1099 0.067 Uiso 1 1 calc R . .
C39 C 0.3848(3) 1.4128(3) 0.03158(16) 0.0681(11) Uani 1 1 d D . .
H39 H 0.3438 1.5005 0.0078 0.082 Uiso 1 1 calc R . .
C40 C 0.4946(3) 1.3238(3) 0.00470(15) 0.0577(9) Uani 1 1 d D . .
H40 H 0.5295 1.3491 -0.0374 0.069 Uiso 1 1 calc R . .
C41 C 0.5530(3) 1.1972(3) 0.04007(14) 0.0555(9) Uani 1 1 d D . .
H41 H 0.6293 1.1347 0.0224 0.067 Uiso 1 1 calc R . .
C42 C 0.5018(3) 1.1604(3) 0.10094(13) 0.0457(7) Uani 1 1 d D . .
H42 H 0.5425 1.0725 0.1243 0.055 Uiso 1 1 calc R . .
C43 C 0.4763(3) 1.1538(3) 0.26959(14) 0.0324(6) Uani 1 1 d . . .
C44 C 0.5781(3) 1.1870(3) 0.25253(15) 0.0385(6) Uani 1 1 d . . .
H44 H 0.5800 1.2323 0.2071 0.046 Uiso 1 1 calc R . .
C45 C 0.6778(3) 1.1547(3) 0.30133(16) 0.0447(7) Uani 1 1 d . . .
H45 H 0.7473 1.1781 0.2891 0.054 Uiso 1 1 calc R . .
C46 C 0.6768(3) 1.0892(3) 0.36720(16) 0.0450(7) Uani 1 1 d . . .
H46 H 0.7444 1.0689 0.4005 0.054 Uiso 1 1 calc R . .
C47 C 0.5774(3) 1.0528(3) 0.38496(15) 0.0463(7) Uani 1 1 d . . .
H47 H 0.5771 1.0061 0.4302 0.056 Uiso 1 1 calc R . .
C48 C 0.4783(3) 1.0852(3) 0.33619(15) 0.0426(7) Uani 1 1 d . . .
H48 H 0.4100 1.0600 0.3484 0.051 Uiso 1 1 calc R . .
Mg1 Mg 0.26751(8) 0.99806(9) 0.24841(4) 0.0322(2) Uani 1 1 d . . .
N1 N 0.2694(2) 0.8727(2) 0.19588(11) 0.0341(5) Uani 1 1 d . A .
N2 N 0.4988(2) 0.6814(2) 0.26439(12) 0.0352(5) Uani 1 1 d . . .
N3 N 0.1497(2) 1.1189(2) 0.30803(11) 0.0376(5) Uani 1 1 d . A .
N4 N 0.2033(2) 1.3115(2) 0.23438(12) 0.0335(5) Uani 1 1 d . . .
P1 P 0.33598(7) 0.71936(7) 0.23807(4) 0.03382(17) Uani 1 1 d . A .
P2 P 0.52189(7) 0.80071(7) 0.28216(4) 0.03202(16) Uani 1 1 d . A .
P3 P 0.07498(7) 1.27381(7) 0.26904(4) 0.03745(18) Uani 1 1 d . A .
P4 P 0.33842(6) 1.18984(7) 0.21098(3) 0.03008(16) Uani 1 1 d . A .
C26A C -0.0214(3) 1.1216(6) 0.3936(3) 0.0503(14) Uiso 0.729(7) 1 d PDU A 1
H26A H -0.0545 1.0930 0.3597 0.076 Uiso 0.729(7) 1 calc PR A 1
H26B H -0.0745 1.2150 0.3886 0.076 Uiso 0.729(7) 1 calc PR A 1
H26C H -0.0294 1.0783 0.4403 0.076 Uiso 0.729(7) 1 calc PR A 1
C27A C 0.1782(5) 1.1294(5) 0.4326(2) 0.0632(14) Uiso 0.729(7) 1 d PDU A 1
H27A H 0.2733 1.1032 0.4247 0.095 Uiso 0.729(7) 1 calc PR A 1
H27B H 0.1683 1.0885 0.4796 0.095 Uiso 0.729(7) 1 calc PR A 1
H27C H 0.1293 1.2233 0.4269 0.095 Uiso 0.729(7) 1 calc PR A 1
C26B C -0.0084(8) 1.0852(16) 0.3933(7) 0.043(3) Uiso 0.271(7) 1 d PDU A 2
H26D H -0.0775 1.1576 0.3613 0.065 Uiso 0.271(7) 1 calc PR A 2
H26E H -0.0338 1.0921 0.4410 0.065 Uiso 0.271(7) 1 calc PR A 2
H26F H 0.0004 1.0039 0.3853 0.065 Uiso 0.271(7) 1 calc PR A 2
C27B C 0.2287(11) 0.9798(10) 0.4307(6) 0.065(3) Uiso 0.271(7) 1 d PDU A 2
H27D H 0.3149 0.9802 0.4212 0.098 Uiso 0.271(7) 1 calc PR A 2
H27E H 0.2355 0.8979 0.4249 0.098 Uiso 0.271(7) 1 calc PR A 2
H27F H 0.2054 0.9898 0.4782 0.098 Uiso 0.271(7) 1 calc PR A 2

loop_
_atom_site_aniso_label
_atom_site_aniso_U_11
_atom_site_aniso_U_22
_atom_site_aniso_U_33
_atom_site_aniso_U_23
_atom_site_aniso_U_13
_atom_site_aniso_U_12
C1 0.0399(15) 0.0398(16) 0.0320(14) -0.0110(12) 0.0023(11) -0.0167(13)
C2 0.062(2) 0.059(2) 0.0449(18) -0.0128(16) -0.0084(15) -0.0310(18)
C3 0.0628(19) 0.0481(19) 0.0300(15) -0.0047(13) 0.0015(13) -0.0247(16)
C4 0.0477(16) 0.0312(15) 0.0401(15) -0.0094(12) 0.0041(12) -0.0244(13)
C5 0.0482(17) 0.0429(18) 0.0544(19) -0.0134(15) 0.0070(14) -0.0243(15)
C6 0.056(2) 0.057(2) 0.077(3) -0.024(2) 0.0244(18) -0.0290(18)
C7 0.094(3) 0.068(3) 0.064(3) -0.025(2) 0.039(2) -0.049(2)
C8 0.092(3) 0.071(3) 0.0411(19) -0.0049(18) 0.0085(18) -0.046(2)
C9 0.0579(19) 0.050(2) 0.0400(16) -0.0043(14) 0.0027(14) -0.0305(16)
C10 0.0425(16) 0.0294(16) 0.0578(19) -0.0100(14) -0.0028(14) -0.0082(13)
C11 0.059(2) 0.0348(18) 0.068(2) -0.0214(16) 0.0081(17) -0.0094(15)
C12 0.085(3) 0.0310(18) 0.069(2) -0.0017(17) -0.013(2) -0.0099(18)
C13 0.0424(15) 0.0331(15) 0.0357(14) -0.0042(12) -0.0036(11) -0.0173(12)
C14 0.0508(17) 0.0503(19) 0.0412(16) -0.0122(14) 0.0023(13) -0.0244(15)
C15 0.080(3) 0.073(3) 0.0346(17) -0.0125(17) 0.0023(16) -0.035(2)
C16 0.074(2) 0.073(3) 0.0432(19) -0.0013(18) -0.0193(17) -0.029(2)
C17 0.0522(19) 0.063(2) 0.052(2) 0.0033(17) -0.0165(16) -0.0189(17)
C18 0.0431(16) 0.0469(19) 0.0434(17) -0.0042(14) -0.0047(13) -0.0131(14)
C19 0.0326(13) 0.0290(14) 0.0380(15) -0.0009(12) -0.0022(11) -0.0118(11)
C20 0.0439(16) 0.0415(17) 0.0393(16) -0.0050(13) 0.0002(12) -0.0205(14)
C21 0.0521(18) 0.050(2) 0.0379(16) -0.0057(14) 0.0045(13) -0.0202(15)
C22 0.0384(15) 0.053(2) 0.0482(18) 0.0029(15) 0.0052(13) -0.0189(15)
C23 0.0365(15) 0.053(2) 0.0538(19) 0.0036(15) -0.0046(13) -0.0230(14)
C24 0.0383(15) 0.0411(17) 0.0441(16) -0.0021(13) -0.0036(12) -0.0202(13)
C25 0.060(2) 0.098(3) 0.0379(17) -0.0179(18) 0.0114(15) -0.050(2)
C28 0.0297(13) 0.0348(16) 0.0528(18) -0.0132(14) -0.0019(12) -0.0084(12)
C29 0.0346(14) 0.0403(17) 0.063(2) -0.0169(15) -0.0001(13) -0.0153(13)
C30 0.0443(17) 0.043(2) 0.087(3) -0.0232(19) -0.0125(17) -0.0151(15)
C31 0.072(2) 0.050(2) 0.086(3) -0.015(2) -0.043(2) -0.0161(19)
C32 0.097(3) 0.052(2) 0.068(2) 0.0086(19) -0.039(2) -0.031(2)
C33 0.061(2) 0.0425(19) 0.065(2) 0.0004(16) -0.0236(17) -0.0246(16)
C34 0.0442(15) 0.0331(16) 0.0465(16) -0.0123(13) 0.0014(12) -0.0193(13)
C35 0.080(2) 0.046(2) 0.0503(19) -0.0181(16) -0.0048(16) -0.0327(18)
C36 0.0527(18) 0.0332(17) 0.066(2) -0.0161(15) 0.0006(15) -0.0157(14)
C37 0.0365(14) 0.0334(15) 0.0327(14) -0.0055(12) 0.0001(11) -0.0157(12)
C38 0.0527(19) 0.0422(19) 0.0504(19) 0.0056(15) 0.0073(15) -0.0102(15)
C39 0.073(2) 0.046(2) 0.056(2) 0.0148(17) 0.0074(18) -0.0150(18)
C40 0.068(2) 0.063(2) 0.0378(17) -0.0029(16) 0.0130(15) -0.0315(19)
C41 0.065(2) 0.050(2) 0.0414(17) -0.0105(15) 0.0159(15) -0.0189(17)
C42 0.0552(18) 0.0340(16) 0.0372(16) -0.0055(13) 0.0085(13) -0.0135(14)
C43 0.0326(13) 0.0301(14) 0.0361(14) -0.0076(11) 0.0003(10) -0.0155(11)
C44 0.0396(15) 0.0376(16) 0.0402(15) -0.0068(13) 0.0026(12) -0.0201(13)
C45 0.0352(14) 0.0502(19) 0.0560(19) -0.0123(15) 0.0006(13) -0.0252(14)
C46 0.0402(15) 0.0474(18) 0.0496(18) -0.0101(15) -0.0101(13) -0.0207(14)
C47 0.0514(17) 0.054(2) 0.0364(16) -0.0017(14) -0.0061(13) -0.0287(16)
C48 0.0446(16) 0.0516(19) 0.0387(16) -0.0038(14) -0.0008(12) -0.0302(15)
Mg1 0.0330(4) 0.0295(5) 0.0343(5) -0.0070(4) -0.0002(4) -0.0142(4)
N1 0.0389(12) 0.0332(13) 0.0305(11) -0.0065(10) -0.0012(9) -0.0166(10)
N2 0.0324(11) 0.0270(12) 0.0428(13) -0.0069(10) 0.0011(9) -0.0110(9)
N3 0.0418(13) 0.0423(14) 0.0341(12) -0.0104(10) 0.0067(10) -0.0237(11)
N4 0.0335(11) 0.0288(12) 0.0414(13) -0.0121(10) 0.0023(9) -0.0150(10)
P1 0.0382(4) 0.0299(4) 0.0360(4) -0.0076(3) 0.0003(3) -0.0175(3)
P2 0.0304(3) 0.0286(4) 0.0343(4) -0.0047(3) -0.0013(3) -0.0120(3)
P3 0.0324(4) 0.0371(4) 0.0460(4) -0.0173(3) 0.0074(3) -0.0158(3)
P4 0.0302(3) 0.0292(4) 0.0311(3) -0.0066(3) 0.0012(3) -0.0138(3)

loop_
_atom_type_symbol
_atom_type_description
_atom_type_scat_dispersion_real
_atom_type_scat_dispersion_imag
_atom_type_scat_source
C C 0.0033 0.0016 'International Tables Vol C Tables 4.2.6.8 and 6.1.1.4'
H H 0.0000 0.0000 'International Tables Vol C Tables 4.2.6.8 and 6.1.1.4'
N N 0.0061 0.0033 'International Tables Vol C Tables 4.2.6.8 and 6.1.1.4'
Mg Mg 0.0486 0.0363 'International Tables Vol C Tables 4.2.6.8 and 6.1.1.4'
P P 0.1023 0.0942 'International Tables Vol C Tables 4.2.6.8 and 6.1.1.4'

loop_
_geom_angle_atom_site_label_1
_geom_angle_atom_site_label_2
_geom_angle_atom_site_label_3
_geom_angle
N1 C1 C3 109.5(2)
N1 C1 C2 111.4(2)
C3 C1 C2 111.2(2)
C9 C4 C5 117.1(3)
C9 C4 P1 124.2(2)
C5 C4 P1 117.7(2)
C6 C5 C4 121.9(3)
C7 C6 C5 119.3(3)
C8 C7 C6 120.1(3)
C7 C8 C9 120.0(4)
C8 C9 C4 121.6(3)
N2 C10 C12 111.9(3)
N2 C10 C11 112.8(2)
C12 C10 C11 110.6(3)
C14 C13 C18 118.2(2)
C14 C13 P2 118.0(2)
C18 C13 P2 123.7(2)
C15 C14 C13 121.2(3)
C16 C15 C14 119.7(3)
C15 C16 C17 120.1(3)
C16 C17 C18 119.7(3)
C17 C18 C13 121.0(3)
C24 C19 C20 118.0(2)
C24 C19 P2 122.2(2)
C20 C19 P2 119.7(2)
C21 C20 C19 121.4(3)
C20 C21 C22 119.8(3)
C23 C22 C21 119.5(3)
C22 C23 C24 120.7(3)
C23 C24 C19 120.5(3)
N3 C25 C27B 120.6(6)
N3 C25 C27A 118.5(3)
N3 C25 C26B 113.5(6)
C27B C25 C26B 110.1(8)
C27A C25 C26B 120.2(7)
N3 C25 C26A 113.0(3)
C27B C25 C26A 119.2(6)
C27A C25 C26A 111.4(4)
C33 C28 C29 117.4(3)
C33 C28 P3 122.7(2)
C29 C28 P3 119.4(2)
C30 C29 C28 121.6(3)
C31 C30 C29 120.1(3)
C30 C31 C32 119.2(3)
C31 C32 C33 120.8(3)
C32 C33 C28 120.9(3)
N4 C34 C35 112.3(2)
N4 C34 C36 110.7(2)
C35 C34 C36 110.2(3)
C38 C37 C42 117.9(2)
C38 C37 P4 125.6(2)
C42 C37 P4 116.5(2)
C39 C38 C37 120.8(3)
C40 C39 C38 121.0(3)
C39 C40 C41 118.7(3)
C40 C41 C42 120.6(3)
C41 C42 C37 121.0(3)
C44 C43 C48 118.2(2)
C44 C43 P4 125.4(2)
C48 C43 P4 116.4(2)
C43 C44 C45 120.4(3)
C46 C45 C44 120.6(3)
C45 C46 C47 119.9(3)
C46 C47 C48 119.3(3)
C47 C48 C43 121.5(3)
N1 Mg1 N3 141.17(10)
N1 Mg1 P4 130.62(8)
N3 Mg1 P4 79.50(7)
N1 Mg1 P2 79.35(7)
N3 Mg1 P2 126.74(8)
P4 Mg1 P2 96.50(3)
N1 Mg1 P3 138.27(7)
N3 Mg1 P3 29.01(7)
P4 Mg1 P3 59.58(3)
P2 Mg1 P3 142.31(4)
N1 Mg1 P1 28.80(6)
N3 Mg1 P1 134.56(8)
P4 Mg1 P1 145.22(4)
P2 Mg1 P1 59.79(3)
P3 Mg1 P1 153.63(4)
C1 N1 P1 113.58(18)
C1 N1 Mg1 127.09(18)
P1 N1 Mg1 115.90(12)
C10 N2 P2 121.55(19)
C10 N2 P1 120.95(19)
P2 N2 P1 117.29(13)
C25 N3 P3 116.3(2)
C25 N3 Mg1 128.5(2)
P3 N3 Mg1 115.18(12)
C34 N4 P4 122.31(18)
C34 N4 P3 118.65(18)
P4 N4 P3 115.42(13)
N1 P1 N2 105.10(11)
N1 P1 C4 100.11(12)
N2 P1 C4 101.98(12)
N2 P1 Mg1 84.39(8)
C4 P1 Mg1 76.82(9)
N2 P2 C13 106.45(12)
N2 P2 C19 104.44(12)
C13 P2 C19 102.28(12)
N2 P2 Mg1 98.44(8)
C13 P2 Mg1 131.94(10)
C19 P2 Mg1 110.48(9)
N3 P3 N4 106.45(11)
N3 P3 C28 101.51(13)
N4 P3 C28 98.10(12)
N4 P3 Mg1 84.88(8)
C28 P3 Mg1 76.65(9)
N4 P4 C37 108.96(12)
N4 P4 C43 106.03(12)
C37 P4 C43 101.51(12)
N4 P4 Mg1 100.09(8)
C37 P4 Mg1 130.57(9)
C43 P4 Mg1 107.83(9)

loop_
_geom_bond_atom_site_label_1
_geom_bond_atom_site_label_2
_geom_bond_distance
C1 N1 1.479(3)
C1 C3 1.519(4)
C1 C2 1.520(4)
C4 C9 1.388(4)
C4 C5 1.392(4)
C4 P1 1.838(3)
C5 C6 1.384(5)
C6 C7 1.379(6)
C7 C8 1.375(6)
C8 C9 1.379(5)
C10 N2 1.491(4)
C10 C12 1.523(5)
C10 C11 1.524(5)
C13 C14 1.382(4)
C13 C18 1.391(4)
C13 P2 1.829(3)
C14 C15 1.3806(19)
C15 C16 1.3770(19)
C16 C17 1.3789(19)
C17 C18 1.3796(18)
C19 C24 1.387(4)
C19 C20 1.393(4)
C19 P2 1.832(3)
C20 C21 1.3777(18)
C21 C22 1.3796(19)
C22 C23 1.3793(19)
C23 C24 1.3800(18)
C25 N3 1.474(4)
C25 C27B 1.494(2)
C25 C27A 1.496(2)
C25 C26B 1.501(2)
C25 C26A 1.5018(19)
C28 C33 1.388(4)
C28 C29 1.395(4)
C28 P3 1.838(3)
C29 C30 1.3793(19)
C30 C31 1.3758(19)
C31 C32 1.3775(19)
C32 C33 1.3812(19)
C34 N4 1.499(4)
C34 C35 1.517(4)
C34 C36 1.527(4)
C37 C38 1.382(4)
C37 C42 1.390(4)
C37 P4 1.819(3)
C38 C39 1.3809(19)
C39 C40 1.3761(19)
C40 C41 1.3778(19)
C41 C42 1.3793(18)
C43 C44 1.381(4)
C43 C48 1.393(4)
C43 P4 1.832(3)
C44 C45 1.388(4)
C45 C46 1.373(4)
C46 C47 1.380(4)
C47 C48 1.384(4)
Mg1 N1 1.998(2)
Mg1 N3 2.005(2)
Mg1 P4 2.7126(11)
Mg1 P2 2.7470(11)
Mg1 P3 3.1015(12)
Mg1 P1 3.1105(12)
N1 P1 1.666(2)
N2 P2 1.676(2)
N2 P1 1.762(2)
N3 P3 1.662(3)
N4 P4 1.675(2)
N4 P3 1.765(2)
